data_2217136
loop_
_publ_author_name
'Jing Qin'
'Hui-Zhen Guo'
'Li-Ping Cao'

_publ_section_title
;Diethyl
 2-<i>tert</i>-butyl-6,9-dibromo-4,11-dioxo-5,10-dihydro-<i>cis</i>-1<i>H</i>,3<i>H</i>,4<i>H</i>,11<i>H</i>-2-azo-3a,4a,10a,11a-tetraazabenz[<i>f</i>]indeno[2,1,7-<i>ija</i>]azulene-11b,11c-dicarboxylate
;
_journal_coeditor_code IS2227
_journal_issue 1
_journal_name_full 'Acta Crystallographica Section E'
_journal_page_first o37
_journal_page_last o38
_journal_paper_doi 10.1107/S1600536807062472
_journal_volume 64
_journal_year 2008
_chemical_formula_iupac 'C24 H29 Br2 N5 O6'
_chemical_formula_moiety 'C24 H29 Br2 N5 O6'
_chemical_formula_sum 'C24 H29 Br2 N5 O6'
_chemical_formula_weight 643.34
_chemical_name_systematic
;
Diethyl 2-tert-butyl-6,9-dibromo-4,11-dioxo-5,10-dihydro-cis-1H,3H,4H,11H-
2-azo-3a,4a,10a,11a-tetraazabenz[f]indeno[2,1,7-ija]azulene-11b,11c-
dicarboxylate
;
_space_group_IT_number 14
_symmetry_cell_setting monoclinic
_symmetry_space_group_name_Hall '-P 2yn'
_symmetry_space_group_name_H-M 'P 1 21/n 1'
_atom_sites_solution_hydrogens geom
_atom_sites_solution_primary direct
_atom_sites_solution_secondary difmap
_audit_creation_method SHELXL97
_cell_angle_alpha 90.00
_cell_angle_beta 92.6920(10)
_cell_angle_gamma 90.00
_cell_formula_units_Z 4
_cell_length_a 10.4151(8)
_cell_length_b 11.3801(8)
_cell_length_c 23.1649(17)
_cell_measurement_reflns_used 2626
_cell_measurement_temperature 293(2)
_cell_measurement_theta_max 18.78
_cell_measurement_theta_min 2.18
_cell_volume 2742.6(3)
_computing_cell_refinement 'SAINT-Plus (Bruker, 2001)'
_computing_data_collection 'SMART (Bruker, 2001)'
_computing_data_reduction 'SAINT-Plus (Bruker, 2001)'
_computing_molecular_graphics 'PLATON (Spek, 2003)'
_computing_publication_material 'PLATON (Spek, 2003)'
_computing_structure_refinement 'SHELXL97 (Sheldrick, 1997)'
_computing_structure_solution 'SHELXS97 (Sheldrick, 1997)'
_diffrn_ambient_temperature 293(2)
_diffrn_measured_fraction_theta_full 0.996
_diffrn_measured_fraction_theta_max 0.996
_diffrn_measurement_device_type 'Bruker SMART APEX CCD area-detector'
_diffrn_measurement_method '\f and \w'
_diffrn_radiation_monochromator graphite
_diffrn_radiation_source 'fine-focus sealed tube'
_diffrn_radiation_type MoK\a
_diffrn_radiation_wavelength 0.71073
_diffrn_reflns_av_R_equivalents 0.1196
_diffrn_reflns_av_sigmaI/netI 0.1151
_diffrn_reflns_limit_h_max 12
_diffrn_reflns_limit_h_min -12
_diffrn_reflns_limit_k_max 11
_diffrn_reflns_limit_k_min -13
_diffrn_reflns_limit_l_max 25
_diffrn_reflns_limit_l_min -27
_diffrn_reflns_number 18064
_diffrn_reflns_theta_full 25.00
_diffrn_reflns_theta_max 25.00
_diffrn_reflns_theta_min 1.76
_exptl_absorpt_coefficient_mu 3.003
_exptl_absorpt_correction_type none
_exptl_crystal_colour blue
_exptl_crystal_density_diffrn 1.558
_exptl_crystal_density_method 'not measured'
_exptl_crystal_description block
_exptl_crystal_F_000 1304
_exptl_crystal_size_max 0.10
_exptl_crystal_size_mid 0.06
_exptl_crystal_size_min 0.04
_refine_diff_density_max 1.910
_refine_diff_density_min -0.532
_refine_ls_extinction_method none
_refine_ls_goodness_of_fit_ref 0.882
_refine_ls_hydrogen_treatment constr
_refine_ls_matrix_type full
_refine_ls_number_parameters 415
_refine_ls_number_reflns 4828
_refine_ls_number_restraints 22
_refine_ls_restrained_S_all 0.905
_refine_ls_R_factor_all 0.1541
_refine_ls_R_factor_gt 0.0799
_refine_ls_shift/su_max 0.000
_refine_ls_shift/su_mean 0.000
_refine_ls_structure_factor_coef Fsqd
_refine_ls_weighting_details 'calc w = 1/[\s^2^(Fo^2^)+(0.1377P)^2^] where P=(Fo^2^+2Fc^2^)/3'
_refine_ls_weighting_scheme calc
_refine_ls_wR_factor_gt 0.2061
_refine_ls_wR_factor_ref 0.2323
_reflns_number_gt 2185
_reflns_number_total 4828
_reflns_threshold_expression I>2\s(I)
_cod_data_source_file is2227.cif
_cod_data_source_block I
_cod_original_sg_symbol_H-M 'P 21/n'
_cod_database_code 2217136
_cod_database_fobs_code 2217136

loop_
_symmetry_equiv_pos_as_xyz
'x, y, z'
'-x+1/2, y+1/2, -z+1/2'
'-x, -y, -z'
'x-1/2, -y-1/2, z-1/2'

loop_
_atom_site_type_symbol
_atom_site_label
_atom_site_fract_x
_atom_site_fract_y
_atom_site_fract_z
_atom_site_U_iso_or_equiv
_atom_site_adp_type
_atom_site_calc_flag
_atom_site_refinement_flags
_atom_site_occupancy
_atom_site_disorder_assembly
_atom_site_disorder_group
Br Br1 0.87255(10) 1.26953(9) 0.14865(5) 0.0940(5) Uani d . 1 . .
Br Br2 1.27715(11) 0.96144(11) 0.00489(5) 0.1022(5) Uani d . 1 . .
C C1 1.0559(7) 1.0823(7) 0.1398(3) 0.0510(19) Uani d . 1 . .
C C2 1.1426(7) 1.0152(7) 0.1078(4) 0.056(2) Uani d . 1 . .
C C3 1.1591(8) 1.0401(8) 0.0494(4) 0.070(3) Uani d . 1 . .
C C4 1.0897(10) 1.1305(9) 0.0219(4) 0.077(3) Uani d . 1 . .
H H4 1.1011 1.1472 -0.0168 0.093 Uiso calc R 1 . .
C C5 1.0050(9) 1.1941(8) 0.0523(5) 0.078(3) Uani d . 1 . .
H H5 0.9577 1.2537 0.0338 0.093 Uiso calc R 1 . .
C C6 0.9880(7) 1.1713(7) 0.1106(4) 0.062(2) Uani d . 1 . .
C C7 1.0491(7) 1.0630(6) 0.2031(3) 0.0517(19) Uani d . 1 A .
H H7A 1.1346 1.0725 0.2209 0.062 Uiso calc R 1 . .
H H7B 0.9948 1.1234 0.2187 0.062 Uiso calc R 1 . .
C C8 1.2156(7) 0.9152(8) 0.1365(4) 0.063(2) Uani d . 1 A .
H H8A 1.2672 0.8770 0.1082 0.075 Uiso calc R 1 . .
H H8B 1.2738 0.9466 0.1666 0.075 Uiso calc R 1 . .
C C9 0.8717(7) 0.9214(6) 0.2150(3) 0.0457(18) Uani d . 1 A .
C C10 1.0663(7) 0.7450(6) 0.1288(4) 0.051(2) Uani d . 1 A .
C C11 1.0791(7) 0.8450(6) 0.2169(3) 0.0475(18) Uani d . 1 A .
C C12 1.1894(8) 0.8394(8) 0.2628(4) 0.068(2) Uani d D 1 . .
C C13 1.2920(14) 0.9101(19) 0.3468(8) 0.074(5) Uani d PD 0.73(3) A 1
H H13A 1.3671 0.9391 0.3280 0.089 Uiso calc PR 0.73(3) A 1
H H13B 1.3097 0.8309 0.3605 0.089 Uiso calc PR 0.73(3) A 1
C C14 1.261(2) 0.991(2) 0.3979(8) 0.107(8) Uani d PD 0.73(3) A 1
H H14A 1.2380 1.0674 0.3835 0.160 Uiso calc PR 0.73(3) A 1
H H14B 1.3347 0.9965 0.4241 0.160 Uiso calc PR 0.73(3) A 1
H H14C 1.1901 0.9582 0.4177 0.160 Uiso calc PR 0.73(3) A 1
O O3 1.2862(18) 0.7808(19) 0.2575(12) 0.124(8) Uani d PD 0.73(3) A 1
O O4 1.1805(17) 0.9107(18) 0.3066(7) 0.066(6) Uani d PD 0.73(3) A 1
C C13' 1.281(4) 0.976(5) 0.3379(12) 0.065(13) Uani d PD 0.27(3) A 2
H H13C 1.2783 1.0614 0.3412 0.077 Uiso calc PR 0.27(3) A 2
H H13D 1.3659 0.9549 0.3254 0.077 Uiso calc PR 0.27(3) A 2
C C14' 1.260(4) 0.921(4) 0.3968(16) 0.061(13) Uani d PD 0.27(3) A 2
H H14D 1.2240 0.8438 0.3914 0.092 Uiso calc PR 0.27(3) A 2
H H14E 1.2020 0.9689 0.4176 0.092 Uiso calc PR 0.27(3) A 2
H H14F 1.3407 0.9152 0.4185 0.092 Uiso calc PR 0.27(3) A 2
O O3' 1.240(4) 0.745(2) 0.274(2) 0.070(11) Uani d PD 0.27(3) A 2
O O4' 1.185(6) 0.938(3) 0.2953(17) 0.067(16) Uani d PD 0.27(3) A 2
C C15 0.9798(7) 0.7420(6) 0.2205(3) 0.0448(18) Uani d . 1 . .
C C16 1.0060(8) 0.6547(6) 0.2707(3) 0.058(2) Uani d D 1 A .
C C19 0.7462(7) 0.7404(7) 0.2009(3) 0.054(2) Uani d . 1 . .
H H19A 0.6720 0.7920 0.2010 0.065 Uiso calc R 1 A .
H H19B 0.7292 0.6727 0.2248 0.065 Uiso calc R 1 . .
C C20 0.8754(7) 0.6202(7) 0.1429(3) 0.058(2) Uani d . 1 . .
H H20A 0.8892 0.5907 0.1044 0.070 Uiso calc R 1 A .
H H20B 0.8573 0.5539 0.1676 0.070 Uiso calc R 1 . .
C C21 0.6505(8) 0.6557(8) 0.1086(4) 0.070(2) Uani d . 1 . .
C C22 0.5477(10) 0.7499(11) 0.1080(6) 0.124(5) Uani d . 1 A .
H H22A 0.5338 0.7744 0.1468 0.186 Uiso calc R 1 . .
H H22B 0.4691 0.7190 0.0907 0.186 Uiso calc R 1 . .
H H22C 0.5749 0.8160 0.0859 0.186 Uiso calc R 1 . .
C C23 0.6001(10) 0.5414(9) 0.1369(5) 0.106(4) Uani d . 1 A .
H H23A 0.6650 0.4816 0.1361 0.159 Uiso calc R 1 . .
H H23B 0.5241 0.5149 0.1157 0.159 Uiso calc R 1 . .
H H23C 0.5802 0.5572 0.1762 0.159 Uiso calc R 1 . .
C C24 0.6860(12) 0.6247(13) 0.0476(4) 0.127(5) Uani d . 1 A .
H H24A 0.7421 0.6840 0.0334 0.191 Uiso calc R 1 . .
H H24B 0.6094 0.6206 0.0229 0.191 Uiso calc R 1 . .
H H24C 0.7288 0.5500 0.0478 0.191 Uiso calc R 1 . .
N N1 0.9991(5) 0.9471(5) 0.2194(2) 0.0448(14) Uani d . 1 . .
N N2 0.8576(5) 0.8014(5) 0.2239(3) 0.0495(15) Uani d . 1 A .
N N3 0.9906(6) 0.6825(5) 0.1656(2) 0.0486(15) Uani d . 1 A .
N N4 1.1327(5) 0.8276(5) 0.1619(3) 0.0484(15) Uani d . 1 . .
N N5 0.7677(6) 0.7018(5) 0.1411(3) 0.0511(16) Uani d . 1 A .
O O1 0.7850(5) 0.9907(4) 0.2079(2) 0.0591(14) Uani d . 1 . .
O O2 1.0786(6) 0.7265(5) 0.0781(3) 0.0711(16) Uani d . 1 . .
O O5 1.030(3) 0.5476(9) 0.2619(7) 0.064(5) Uani d PD 0.57(4) A 1
O O6 0.986(2) 0.7074(12) 0.3223(4) 0.042(4) Uani d PD 0.57(4) A 1
C C17 1.006(4) 0.641(2) 0.3743(5) 0.070(8) Uani d PD 0.57(4) A 1
H H17A 1.0955 0.6186 0.3793 0.084 Uiso calc PR 0.57(4) A 1
H H17B 0.9547 0.5695 0.3717 0.084 Uiso calc PR 0.57(4) A 1
C C18 0.967(5) 0.714(4) 0.4262(7) 0.134(19) Uani d PD 0.57(4) A 1
H H18A 1.0018 0.7915 0.4235 0.201 Uiso calc PR 0.57(4) A 1
H H18B 0.9995 0.6772 0.4612 0.201 Uiso calc PR 0.57(4) A 1
H H18C 0.8748 0.7181 0.4264 0.201 Uiso calc PR 0.57(4) A 1
O O6' 0.937(2) 0.689(2) 0.3156(8) 0.044(6) Uani d PD 0.43(4) A 2
O O5' 1.095(3) 0.581(3) 0.2663(10) 0.086(9) Uani d PD 0.43(4) A 2
C C17' 0.963(4) 0.622(3) 0.3649(11) 0.059(11) Uani d PD 0.43(4) A 2
H H17C 1.0296 0.5654 0.3572 0.071 Uiso calc PR 0.43(4) A 2
H H17D 0.8861 0.5783 0.3739 0.071 Uiso calc PR 0.43(4) A 2
C C18' 1.006(4) 0.697(3) 0.4175(12) 0.058(9) Uani d PD 0.43(4) A 2
H H18D 1.0815 0.7407 0.4088 0.086 Uiso calc PR 0.43(4) A 2
H H18E 1.0249 0.6468 0.4501 0.086 Uiso calc PR 0.43(4) A 2
H H18F 0.9384 0.7505 0.4264 0.086 Uiso calc PR 0.43(4) A 2

loop_
_atom_site_aniso_label
_atom_site_aniso_U_11
_atom_site_aniso_U_22
_atom_site_aniso_U_33
_atom_site_aniso_U_12
_atom_site_aniso_U_13
_atom_site_aniso_U_23
Br1 0.0846(8) 0.0613(6) 0.1359(11) 0.0207(5) 0.0027(6) 0.0263(6)
Br2 0.1050(9) 0.1171(10) 0.0874(8) -0.0272(7) 0.0366(6) -0.0131(6)
C1 0.044(4) 0.050(5) 0.058(5) -0.010(4) -0.004(4) 0.004(4)
C2 0.048(4) 0.055(5) 0.063(6) -0.018(4) -0.005(4) 0.007(4)
C3 0.068(6) 0.078(6) 0.063(6) -0.042(5) -0.012(5) 0.015(5)
C4 0.098(8) 0.079(7) 0.054(6) -0.016(6) -0.008(5) 0.017(5)
C5 0.080(7) 0.055(6) 0.095(8) -0.016(5) -0.037(6) 0.029(6)
C6 0.057(5) 0.056(5) 0.073(6) -0.007(4) -0.014(4) 0.016(5)
C7 0.052(5) 0.038(4) 0.065(5) -0.004(3) -0.006(4) -0.001(4)
C8 0.046(5) 0.077(6) 0.066(5) 0.001(4) 0.010(4) 0.009(5)
C9 0.052(5) 0.040(5) 0.044(5) 0.008(4) -0.003(4) 0.003(3)
C10 0.055(5) 0.041(5) 0.055(6) 0.014(4) -0.002(4) 0.000(4)
C11 0.051(4) 0.038(4) 0.053(5) 0.001(3) -0.012(4) 0.004(4)
C12 0.058(6) 0.067(7) 0.078(8) 0.006(5) -0.026(5) 0.007(6)
C13 0.066(9) 0.087(13) 0.066(12) 0.006(9) -0.021(8) 0.019(11)
C14 0.112(14) 0.102(18) 0.104(17) -0.035(15) -0.031(11) -0.003(13)
O3 0.094(12) 0.121(13) 0.15(2) 0.043(11) -0.054(11) -0.037(11)
O4 0.056(9) 0.090(9) 0.050(7) -0.002(8) -0.023(7) 0.001(9)
C13' 0.07(2) 0.06(3) 0.07(3) 0.00(2) 0.00(2) 0.00(2)
C14' 0.06(2) 0.07(3) 0.05(3) 0.00(2) -0.001(18) -0.01(2)
O3' 0.06(2) 0.07(2) 0.08(2) 0.010(16) -0.020(16) 0.016(15)
O4' 0.06(2) 0.08(3) 0.06(3) -0.022(17) 0.009(16) 0.01(2)
C15 0.057(5) 0.033(4) 0.044(4) 0.005(3) -0.005(4) 0.006(3)
C16 0.071(6) 0.064(6) 0.037(5) 0.012(5) -0.014(4) 0.015(4)
C19 0.050(5) 0.053(5) 0.061(5) 0.000(4) 0.006(4) 0.004(4)
C20 0.078(6) 0.051(5) 0.046(5) -0.005(4) 0.001(4) -0.003(4)
C21 0.076(6) 0.071(6) 0.062(6) -0.019(5) -0.013(5) 0.008(5)
C22 0.089(8) 0.112(9) 0.163(12) 0.003(7) -0.075(8) 0.024(8)
C23 0.097(8) 0.103(8) 0.115(8) -0.063(6) -0.026(6) 0.012(7)
C24 0.130(10) 0.180(13) 0.069(8) -0.028(9) -0.025(7) -0.005(8)
N1 0.043(4) 0.041(4) 0.049(4) 0.007(3) -0.005(3) 0.002(3)
N2 0.041(3) 0.053(4) 0.054(4) 0.003(3) -0.003(3) 0.002(3)
N3 0.065(4) 0.043(3) 0.039(3) 0.000(3) 0.001(3) 0.004(3)
N4 0.048(4) 0.048(4) 0.050(4) 0.004(3) 0.006(3) -0.004(3)
N5 0.056(4) 0.038(4) 0.058(4) -0.002(3) -0.009(3) 0.007(3)
O1 0.054(3) 0.041(3) 0.082(4) 0.018(3) -0.006(3) 0.004(3)
O2 0.086(4) 0.081(4) 0.047(4) 0.016(3) 0.011(3) 0.002(3)
O5 0.082(13) 0.040(7) 0.070(8) 0.018(6) 0.008(8) 0.017(6)
O6 0.035(9) 0.050(7) 0.040(7) -0.003(6) -0.011(5) 0.009(5)
C17 0.08(2) 0.071(16) 0.058(16) 0.005(14) -0.015(12) 0.016(14)
C18 0.14(4) 0.17(4) 0.09(2) 0.02(2) 0.013(19) 0.03(2)
O6' 0.042(11) 0.054(10) 0.034(9) -0.006(9) -0.020(8) 0.013(7)
O5' 0.096(17) 0.089(16) 0.073(12) 0.027(16) -0.017(13) 0.027(11)
C17' 0.07(2) 0.058(16) 0.054(17) -0.017(14) -0.011(13) 0.004(13)
C18' 0.058(17) 0.058(17) 0.06(2) 0.000(13) 0.003(13) 0.000(15)

loop_
_atom_type_symbol
_atom_type_description
_atom_type_scat_dispersion_real
_atom_type_scat_dispersion_imag
_atom_type_scat_source
C C 0.0033 0.0016 'International Tables Vol C Tables 4.2.6.8 and 6.1.1.4'
H H 0.0000 0.0000 'International Tables Vol C Tables 4.2.6.8 and 6.1.1.4'
N N 0.0061 0.0033 'International Tables Vol C Tables 4.2.6.8 and 6.1.1.4'
O O 0.0106 0.0060 'International Tables Vol C Tables 4.2.6.8 and 6.1.1.4'
Br Br -0.2901 2.4595 'International Tables Vol C Tables 4.2.6.8 and 6.1.1.4'

loop_
_geom_angle_atom_site_label_1
_geom_angle_atom_site_label_2
_geom_angle_atom_site_label_3
_geom_angle
_geom_angle_publ_flag
C6 C1 C2 117.4(7) no
C6 C1 C7 122.6(7) no
C2 C1 C7 119.7(7) no
C3 C2 C1 120.3(8) no
C3 C2 C8 119.8(8) no
C1 C2 C8 119.9(7) no
C4 C3 C2 120.4(9) no
C4 C3 Br2 116.2(7) no
C2 C3 Br2 123.3(7) no
C5 C4 C3 119.4(9) no
C5 C4 H4 120.3 no
C3 C4 H4 120.3 no
C4 C5 C6 121.0(8) no
C4 C5 H5 119.5 no
C6 C5 H5 119.5 no
C1 C6 C5 121.4(8) no
C1 C6 Br1 121.6(7) no
C5 C6 Br1 117.0(7) no
N1 C7 C1 114.8(6) no
N1 C7 H7A 108.6 no
C1 C7 H7A 108.6 no
N1 C7 H7B 108.6 no
C1 C7 H7B 108.6 no
H7A C7 H7B 107.6 no
N4 C8 C2 113.4(6) no
N4 C8 H8A 108.9 no
C2 C8 H8A 108.9 no
N4 C8 H8B 108.9 no
C2 C8 H8B 108.9 no
H8A C8 H8B 107.7 no
O1 C9 N1 126.4(7) no
O1 C9 N2 125.5(7) no
N1 C9 N2 108.0(6) no
O2 C10 N4 126.0(8) no
O2 C10 N3 126.8(7) no
N4 C10 N3 107.1(7) no
N4 C11 N1 113.7(6) no
N4 C11 C12 107.6(6) no
N1 C11 C12 115.1(6) no
N4 C11 C15 103.3(6) no
N1 C11 C15 102.6(5) no
C12 C11 C15 114.0(6) no
O3 C12 O4 120.5(14) no
O3' C12 O4' 130(3) no
O3' C12 C11 119(3) no
O3 C12 C11 123.4(13) no
O4 C12 C11 115.8(9) no
O4' C12 C11 107.9(19) no
O4 C13 C14 107.3(9) no
O4 C13 H13A 110.3 no
C14 C13 H13A 110.3 no
O4 C13 H13B 110.3 no
C14 C13 H13B 110.3 no
H13A C13 H13B 108.5 no
C12 O4 C13 114.3(12) no
O4' C13' C14' 111(3) no
O4' C13' H13C 109.5 no
C14' C13' H13C 109.5 no
O4' C13' H13D 109.5 no
C14' C13' H13D 109.5 no
H13C C13' H13D 108.0 no
C13' C14' H14D 109.5 no
C13' C14' H14E 109.5 no
H14D C14' H14E 109.5 no
C13' C14' H14F 109.5 no
H14D C14' H14F 109.5 no
H14E C14' H14F 109.5 no
C12 O4' C13' 126(4) no
N2 C15 N3 111.7(6) no
N2 C15 C16 112.6(6) no
N3 C15 C16 110.0(5) no
N2 C15 C11 103.7(5) no
N3 C15 C11 102.9(5) no
C16 C15 C11 115.4(6) no
O5' C16 O6' 132.6(12) no
O5 C16 O6 127.4(9) no
O5' C16 C15 118.2(13) no
O5 C16 C15 121.9(9) no
O6' C16 C15 108.2(10) no
O6 C16 C15 110.4(8) no
N2 C19 N5 109.6(6) no
N2 C19 H19A 109.7 no
N5 C19 H19A 109.7 no
N2 C19 H19B 109.7 no
N5 C19 H19B 109.7 no
H19A C19 H19B 108.2 no
N5 C20 N3 108.5(6) no
N5 C20 H20A 110.0 no
N3 C20 H20A 110.0 no
N5 C20 H20B 110.0 no
N3 C20 H20B 110.0 no
H20A C20 H20B 108.4 no
N5 C21 C22 108.5(8) no
N5 C21 C24 108.7(7) no
C22 C21 C24 110.9(9) no
N5 C21 C23 111.4(7) no
C22 C21 C23 110.1(9) no
C24 C21 C23 107.3(9) no
C21 C22 H22A 109.5 no
C21 C22 H22B 109.5 no
H22A C22 H22B 109.5 no
C21 C22 H22C 109.5 no
H22A C22 H22C 109.5 no
H22B C22 H22C 109.5 no
C21 C23 H23A 109.5 no
C21 C23 H23B 109.5 no
H23A C23 H23B 109.5 no
C21 C23 H23C 109.5 no
H23A C23 H23C 109.5 no
H23B C23 H23C 109.5 no
C21 C24 H24A 109.5 no
C21 C24 H24B 109.5 no
H24A C24 H24B 109.5 no
C21 C24 H24C 109.5 no
H24A C24 H24C 109.5 no
H24B C24 H24C 109.5 no
C9 N1 C11 113.0(6) no
C9 N1 C7 121.9(6) no
C11 N1 C7 120.1(6) no
C9 N2 C19 120.6(6) no
C9 N2 C15 110.6(6) no
C19 N2 C15 116.9(6) no
C10 N3 C15 111.7(6) no
C10 N3 C20 120.4(6) no
C15 N3 C20 116.3(6) no
C10 N4 C11 112.6(6) no
C10 N4 C8 122.2(7) no
C11 N4 C8 121.8(6) no
C20 N5 C19 108.3(6) no
C20 N5 C21 113.5(6) no
C19 N5 C21 114.7(6) no
C16 O6 C17 119.0(10) no
O6 C17 C18 110.0(10) no
O6 C17 H17A 109.7 no
C18 C17 H17A 109.7 no
O6 C17 H17B 109.7 no
C18 C17 H17B 109.7 no
H17A C17 H17B 108.2 no
C16 O6' C17' 112.5(19) no
O6' C17' C18' 112.5(11) no
O6' C17' H17C 109.1 no
C18' C17' H17C 109.1 no
O6' C17' H17D 109.1 no
C18' C17' H17D 109.1 no
H17C C17' H17D 107.8 no
C17' C18' H18D 109.5 no
C17' C18' H18E 109.5 no
H18D C18' H18E 109.5 no
C17' C18' H18F 109.5 no
H18D C18' H18F 109.5 no
H18E C18' H18F 109.5 no

loop_
_geom_bond_atom_site_label_1
_geom_bond_atom_site_label_2
_geom_bond_distance
_geom_bond_publ_flag
Br1 C6 1.890(9) no
Br2 C3 1.869(10) no
C1 C6 1.392(11) no
C1 C2 1.418(11) no
C1 C7 1.488(10) no
C2 C3 1.402(11) no
C2 C8 1.505(11) no
C3 C4 1.394(13) no
C4 C5 1.362(13) no
C4 H4 0.9300 no
C5 C6 1.395(13) no
C5 H5 0.9300 no
C7 N1 1.475(9) no
C7 H7A 0.9700 no
C7 H7B 0.9700 no
C8 N4 1.460(9) no
C8 H8A 0.9700 no
C8 H8B 0.9700 no
C9 O1 1.204(8) no
C9 N1 1.358(9) no
C9 N2 1.391(9) no
C10 O2 1.205(9) no
C10 N4 1.378(9) no
C10 N3 1.385(10) no
C11 N4 1.429(9) no
C11 N1 1.432(8) no
C11 C12 1.530(11) no
C11 C15 1.569(10) no
C12 O3' 1.219(14) no
C12 O3 1.220(12) no
C12 O4 1.305(9) no
C12 O4' 1.352(11) no
C13 O4 1.455(10) no
C13 C14 1.542(10) no
C13 H13A 0.9700 no
C13 H13B 0.9700 no
C14 H14A 0.9600 no
C14 H14B 0.9600 no
C14 H14C 0.9600 no
C13' O4' 1.44(5) no
C13' C14' 1.531(11) no
C13' H13C 0.9700 no
C13' H13D 0.9700 no
C14' H14D 0.9600 no
C14' H14E 0.9600 no
C14' H14F 0.9600 no
C15 N2 1.446(9) no
C15 N3 1.451(9) no
C15 C16 1.544(9) no
C16 O5' 1.260(8) no
C16 O5 1.263(8) no
C16 O6' 1.350(9) no
C16 O6 1.361(8) no
C19 N2 1.434(9) no
C19 N5 1.480(9) no
C19 H19A 0.9700 no
C19 H19B 0.9700 no
C20 N5 1.455(9) no
C20 N3 1.470(9) no
C20 H20A 0.9700 no
C20 H20B 0.9700 no
C21 N5 1.498(10) no
C21 C22 1.515(14) no
C21 C24 1.520(13) no
C21 C23 1.559(12) no
C22 H22A 0.9600 no
C22 H22B 0.9600 no
C22 H22C 0.9600 no
C23 H23A 0.9600 no
C23 H23B 0.9600 no
C23 H23C 0.9600 no
C24 H24A 0.9600 no
C24 H24B 0.9600 no
C24 H24C 0.9600 no
O6 C17 1.429(9) no
C17 C18 1.531(10) no
C17 H17A 0.9700 no
C17 H17B 0.9700 no
C18 H18A 0.9600 no
C18 H18B 0.9600 no
C18 H18C 0.9600 no
O6' C17' 1.389(10) no
C17' C18' 1.540(10) no
C17' H17C 0.9700 no
C17' H17D 0.9700 no
C18' H18D 0.9600 no
C18' H18E 0.9600 no
C18' H18F 0.9600 no

loop_
_geom_hbond_atom_site_label_D
_geom_hbond_atom_site_label_H
_geom_hbond_atom_site_label_A
_geom_hbond_site_symmetry_A
_geom_hbond_distance_DH
_geom_hbond_distance_HA
_geom_hbond_distance_DA
_geom_hbond_angle_DHA
_geom_hbond_publ_flag
C8 H8A Br2 . 0.97 2.59 3.190(8) 120.4 yes
C7 H7B Br1 . 0.97 2.61 3.206(7) 119.7 yes
C7 H7A O3 2_755 0.97 2.55 3.125(17) 118.0 yes
C14 H14C Cg1 2_745 0.97 2.97 3.89(4) 160 yes

loop_
_geom_torsion_atom_site_label_1
_geom_torsion_atom_site_label_2
_geom_torsion_atom_site_label_3
_geom_torsion_atom_site_label_4
_geom_torsion
_geom_torsion_publ_flag
C6 C1 C2 C3 0.8(10) no
C7 C1 C2 C3 -173.8(6) no
C6 C1 C2 C8 -178.1(7) no
C7 C1 C2 C8 7.4(10) no
C1 C2 C3 C4 -0.5(11) no
C8 C2 C3 C4 178.4(7) no
C1 C2 C3 Br2 176.8(5) no
C8 C2 C3 Br2 -4.3(10) no
C2 C3 C4 C5 -0.4(13) no
Br2 C3 C4 C5 -177.9(7) no
C3 C4 C5 C6 0.9(13) no
C2 C1 C6 C5 -0.3(11) no
C7 C1 C6 C5 174.1(7) no
C2 C1 C6 Br1 -178.4(5) no
C7 C1 C6 Br1 -4.0(10) no
C4 C5 C6 C1 -0.6(13) no
C4 C5 C6 Br1 177.7(7) no
C6 C1 C7 N1 119.2(7) no
C2 C1 C7 N1 -66.5(9) no
C3 C2 C8 N4 -122.8(7) no
C1 C2 C8 N4 56.1(10) no
N4 C11 C12 O3' -71(2) no
N1 C11 C12 O3' 161(2) no
C15 C11 C12 O3' 43(3) no
N4 C11 C12 O3 -30(2) no
N1 C11 C12 O3 -157.6(19) no
C15 C11 C12 O3 84(2) no
N4 C11 C12 O4 143.8(16) no
N1 C11 C12 O4 15.8(18) no
C15 C11 C12 O4 -102.3(16) no
N4 C11 C12 O4' 127(3) no
N1 C11 C12 O4' -1(3) no
C15 C11 C12 O4' -119(3) no
O3' C12 O4 C13 39(3) no
O3 C12 O4 C13 -1(3) no
O4' C12 O4 C13 -109(11) no
C11 C12 O4 C13 -175.0(15) no
C14 C13 O4 C12 -175(3) no
O3' C12 O4' C13' 30(8) no
O3 C12 O4' C13' -14(7) no
O4 C12 O4' C13' 70(7) no
C11 C12 O4' C13' -170(4) no
C14' C13' O4' C12 -87(8) no
N4 C11 C15 N2 -117.7(6) no
N1 C11 C15 N2 0.7(7) no
C12 C11 C15 N2 125.8(7) no
N4 C11 C15 N3 -1.2(6) no
N1 C11 C15 N3 117.2(6) no
C12 C11 C15 N3 -117.6(7) no
N4 C11 C15 C16 118.6(6) no
N1 C11 C15 C16 -122.9(6) no
C12 C11 C15 C16 2.2(9) no
N2 C15 C16 O5' 166(3) no
N3 C15 C16 O5' 40(3) no
C11 C15 C16 O5' -76(3) no
N2 C15 C16 O5 123.9(17) no
N3 C15 C16 O5 -1.5(19) no
C11 C15 C16 O5 -117.3(18) no
N2 C15 C16 O6' -24.2(17) no
N3 C15 C16 O6' -149.6(16) no
C11 C15 C16 O6' 94.6(16) no
N2 C15 C16 O6 -49.9(14) no
N3 C15 C16 O6 -175.3(13) no
C11 C15 C16 O6 68.9(14) no
O1 C9 N1 C11 -169.0(7) no
N2 C9 N1 C11 14.9(8) no
O1 C9 N1 C7 -14.0(11) no
N2 C9 N1 C7 169.9(6) no
N4 C11 N1 C9 101.4(7) no
C12 C11 N1 C9 -133.8(7) no
C15 C11 N1 C9 -9.5(7) no
N4 C11 N1 C7 -54.1(8) no
C12 C11 N1 C7 70.7(9) no
C15 C11 N1 C7 -165.0(6) no
C1 C7 N1 C9 -77.0(8) no
C1 C7 N1 C11 76.3(8) no
O1 C9 N2 C19 28.2(11) no
N1 C9 N2 C19 -155.8(6) no
O1 C9 N2 C15 169.9(7) no
N1 C9 N2 C15 -14.1(8) no
N5 C19 N2 C9 87.2(8) no
N5 C19 N2 C15 -52.3(8) no
N3 C15 N2 C9 -102.2(7) no
C16 C15 N2 C9 133.3(6) no
C11 C15 N2 C9 7.9(7) no
N3 C15 N2 C19 41.0(8) no
C16 C15 N2 C19 -83.5(8) no
C11 C15 N2 C19 151.1(6) no
O2 C10 N3 C15 -169.2(7) no
N4 C10 N3 C15 15.2(8) no
O2 C10 N3 C20 -27.3(11) no
N4 C10 N3 C20 157.1(6) no
N2 C15 N3 C10 102.2(7) no
C16 C15 N3 C10 -131.8(6) no
C11 C15 N3 C10 -8.4(7) no
N2 C15 N3 C20 -41.4(8) no
C16 C15 N3 C20 84.5(8) no
C11 C15 N3 C20 -152.0(6) no
N5 C20 N3 C10 -86.7(8) no
N5 C20 N3 C15 53.6(8) no
O2 C10 N4 C11 168.1(7) no
N3 C10 N4 C11 -16.2(8) no
O2 C10 N4 C8 8.7(11) no
N3 C10 N4 C8 -175.7(6) no
N1 C11 N4 C10 -99.8(7) no
C12 C11 N4 C10 131.5(6) no
C15 C11 N4 C10 10.6(7) no
N1 C11 N4 C8 59.7(8) no
C12 C11 N4 C8 -69.0(8) no
C15 C11 N4 C8 170.1(6) no
C2 C8 N4 C10 77.2(9) no
C2 C8 N4 C11 -80.3(9) no
N3 C20 N5 C19 -62.2(7) no
N3 C20 N5 C21 169.2(6) no
N2 C19 N5 C20 62.2(7) no
N2 C19 N5 C21 -169.8(6) no
C22 C21 N5 C20 -177.9(8) no
C24 C21 N5 C20 -57.2(10) no
C23 C21 N5 C20 60.8(10) no
C22 C21 N5 C19 56.9(9) no
C24 C21 N5 C19 177.6(8) no
C23 C21 N5 C19 -64.4(10) no
O5' C16 O6 C17 -36(3) no
O5 C16 O6 C17 7(2) no
O6' C16 O6 C17 91(4) no
C15 C16 O6 C17 -180.0(17) no
C16 O6 C17 C18 -175(4) no
O5' C16 O6' C17' -6(3) no
O5 C16 O6' C17' 37(2) no
O6 C16 O6' C17' -75(3) no
C15 C16 O6' C17' -174.6(14) no
C16 O6' C17' C18' 124(4) no
